data_4074709
loop_
_publ_author_name
'Yang, Xiao-Juan'
'Wang, Yuzhong'
'Quillian, Brandon'
'Wei, Pingrong'
'Chen, Zhongfang'
'Schleyer, Paul v. R.'
'Robinson, Gregory H.'

_publ_section_title
;
 Syntheses, Structures, and Bonding of Cp2M(ER)2Compounds (Cp = C5H5; M =
 Ti, Zr; E = Ga, In; R = C6H3-2,6-(2,4,6-i-Pr3C6H2)2)
;
_journal_issue 4
_journal_name_full Organometallics
_journal_page_first 925
_journal_paper_doi 10.1021/om050825n
_journal_volume 25
_journal_year 2006
_chemical_formula_sum 'C41 H54 In Zr0.5'
_chemical_formula_weight 707.27
_chemical_name_systematic
; 
 ? 
;
_space_group_IT_number 60
_symmetry_cell_setting orthorhombic
_symmetry_space_group_name_Hall '-P 2n 2ab'
_symmetry_space_group_name_H-M 'P b c n'
_atom_sites_solution_hydrogens geom
_atom_sites_solution_primary direct
_atom_sites_solution_secondary difmap
_audit_creation_method SHELXL-97
_cell_angle_alpha 90.00
_cell_angle_beta 90.00
_cell_angle_gamma 90.00
_cell_formula_units_Z 8
_cell_length_a 15.6959(15)
_cell_length_b 17.7203(17)
_cell_length_c 29.497(3)
_cell_measurement_temperature 173(2)
_cell_volume 8204.2(14)
_computing_structure_refinement 'SHELXL-97 (Sheldrick, 1997)'
_computing_structure_solution 'SHELXS-97 (Sheldrick, 1990)'
_diffrn_ambient_temperature 173(2)
_diffrn_measured_fraction_theta_full 0.979
_diffrn_measured_fraction_theta_max 0.979
_diffrn_radiation_monochromator graphite
_diffrn_radiation_source 'fine-focus sealed tube'
_diffrn_radiation_type MoK\a
_diffrn_radiation_wavelength 0.71073
_diffrn_reflns_av_R_equivalents 0.0327
_diffrn_reflns_av_sigmaI/netI 0.0247
_diffrn_reflns_limit_h_max 17
_diffrn_reflns_limit_h_min -18
_diffrn_reflns_limit_k_max 21
_diffrn_reflns_limit_k_min -21
_diffrn_reflns_limit_l_max 34
_diffrn_reflns_limit_l_min -35
_diffrn_reflns_number 39326
_diffrn_reflns_theta_full 25.00
_diffrn_reflns_theta_max 25.00
_diffrn_reflns_theta_min 1.87
_exptl_absorpt_coefficient_mu 0.719
_exptl_absorpt_correction_T_max 0.8696
_exptl_absorpt_correction_T_min 0.8133
_exptl_absorpt_correction_type multi-scan
_exptl_absorpt_process_details 'Bruker SADABS'
_exptl_crystal_colour 'dark purple'
_exptl_crystal_density_diffrn 1.145
_exptl_crystal_density_method 'not measured'
_exptl_crystal_F_000 2952
_exptl_crystal_size_max 0.30
_exptl_crystal_size_mid 0.30
_exptl_crystal_size_min 0.20
_refine_diff_density_max 0.926
_refine_diff_density_min -0.490
_refine_diff_density_rms 0.068
_refine_ls_extinction_method none
_refine_ls_goodness_of_fit_ref 1.040
_refine_ls_hydrogen_treatment constr
_refine_ls_matrix_type full
_refine_ls_number_parameters 384
_refine_ls_number_reflns 7074
_refine_ls_number_restraints 0
_refine_ls_restrained_S_all 1.040
_refine_ls_R_factor_all 0.0741
_refine_ls_R_factor_gt 0.0423
_refine_ls_shift/su_max 5.440
_refine_ls_shift/su_mean 0.111
_refine_ls_structure_factor_coef Fsqd
_refine_ls_weighting_details 'calc w=1/[\s^2^(Fo^2^)+(0.0539P)^2^+14.4540P] where P=(Fo^2^+2Fc^2^)/3'
_refine_ls_weighting_scheme calc
_refine_ls_wR_factor_gt 0.1052
_refine_ls_wR_factor_ref 0.1333
_reflns_number_gt 4434
_reflns_number_total 7074
_reflns_threshold_expression >2sigma(I)
_cod_data_source_file om050825nsi20050923_014911.cif
_cod_data_source_block UGA397
_cod_depositor_comments
;
The following automatic conversions were performed:

'_symmetry_cell_setting' value 'Orthorhombic' changed to
'orthorhombic' according to
/home/saulius/struct/CIF-dictionaries/cif_core.dic dictionary named
'cif_core.dic' version 2.4.1 from 2010-06-29.

Automatic conversion script
Id: cif_fix_values 1715 2011-07-08 13:25:40Z adriana 
;
_cod_original_cell_volume 8204.3(13)
_cod_original_sg_symbol_H-M Pbcn
_cod_original_formula_sum 'C41 H54 In Zr0.50'
_cod_database_code 4074709

loop_
_symmetry_equiv_pos_as_xyz
'x, y, z'
'-x+1/2, -y+1/2, z+1/2'
'-x, y, -z+1/2'
'x+1/2, -y+1/2, -z'
'-x, -y, -z'
'x-1/2, y-1/2, -z-1/2'
'x, -y, z-1/2'
'-x-1/2, y-1/2, z'

loop_
_atom_site_label
_atom_site_type_symbol
_atom_site_fract_x
_atom_site_fract_y
_atom_site_fract_z
_atom_site_U_iso_or_equiv
_atom_site_adp_type
_atom_site_occupancy
_atom_site_symmetry_multiplicity
_atom_site_calc_flag
_atom_site_refinement_flags
In1 In -0.00197(2) 0.127009(17) 0.319976(10) 0.04653(13) Uani 1 1 d .
Zr1 Zr 0.0000 0.23306(3) 0.2500 0.04388(16) Uani 1 2 d S
C1 C -0.0145(3) 0.0562(3) 0.38103(14) 0.0457(11) Uani 1 1 d .
C2 C 0.0542(3) 0.0119(3) 0.39574(15) 0.0469(11) Uani 1 1 d .
C3 C 0.0452(3) -0.0374(3) 0.43140(16) 0.0559(12) Uani 1 1 d .
H3A H 0.0921 -0.0675 0.4406 0.067 Uiso 1 1 calc R
C4 C -0.0319(3) -0.0433(3) 0.45395(18) 0.0590(13) Uani 1 1 d .
H4A H -0.0386 -0.0791 0.4777 0.071 Uiso 1 1 calc R
C5 C -0.0991(3) 0.0028(3) 0.44193(16) 0.0545(12) Uani 1 1 d .
H5A H -0.1510 0.0004 0.4585 0.065 Uiso 1 1 calc R
C6 C -0.0917(3) 0.0531(3) 0.40552(15) 0.0477(11) Uani 1 1 d .
C7 C 0.1393(3) 0.0224(3) 0.37352(15) 0.0491(11) Uani 1 1 d .
C8 C 0.1678(3) -0.0280(3) 0.33963(16) 0.0551(12) Uani 1 1 d .
C9 C 0.2466(3) -0.0161(4) 0.31886(18) 0.0669(15) Uani 1 1 d .
H9A H 0.2656 -0.0504 0.2963 0.080 Uiso 1 1 calc R
C10 C 0.2979(3) 0.0450(4) 0.3306(2) 0.0726(16) Uani 1 1 d .
C11 C 0.2700(4) 0.0927(4) 0.3643(2) 0.0724(16) Uani 1 1 d .
H11A H 0.3052 0.1339 0.3730 0.087 Uiso 1 1 calc R
C12 C 0.1919(3) 0.0830(3) 0.38640(17) 0.0590(13) Uani 1 1 d .
C13 C 0.1151(4) -0.0971(3) 0.3270(2) 0.0694(15) Uani 1 1 d .
H13A H 0.0551 -0.0884 0.3372 0.083 Uiso 1 1 calc R
C14 C 0.1500(5) -0.1656(4) 0.3524(3) 0.096(2) Uani 1 1 d .
H14A H 0.1496 -0.1555 0.3851 0.144 Uiso 1 1 calc R
H14B H 0.2085 -0.1756 0.3425 0.144 Uiso 1 1 calc R
H14C H 0.1143 -0.2097 0.3460 0.144 Uiso 1 1 calc R
C15 C 0.1139(5) -0.1128(4) 0.2764(2) 0.097(2) Uani 1 1 d .
H15A H 0.0912 -0.0687 0.2603 0.145 Uiso 1 1 calc R
H15B H 0.0778 -0.1567 0.2703 0.145 Uiso 1 1 calc R
H15C H 0.1720 -0.1230 0.2659 0.145 Uiso 1 1 calc R
C16 C 0.3838(4) 0.0561(5) 0.3072(3) 0.098(2) Uani 1 1 d .
H16A H 0.3815 0.0218 0.2803 0.117 Uiso 1 1 calc R
C17 C 0.3892(6) 0.1345(5) 0.2870(4) 0.151(4) Uani 1 1 d .
H17A H 0.4443 0.1408 0.2719 0.227 Uiso 1 1 calc R
H17B H 0.3835 0.1721 0.3112 0.227 Uiso 1 1 calc R
H17C H 0.3432 0.1412 0.2649 0.227 Uiso 1 1 calc R
C18 C 0.4546(5) 0.0285(8) 0.3334(4) 0.178(5) Uani 1 1 d .
H18A H 0.4425 -0.0230 0.3437 0.268 Uiso 1 1 calc R
H18B H 0.4634 0.0613 0.3597 0.268 Uiso 1 1 calc R
H18C H 0.5060 0.0284 0.3146 0.268 Uiso 1 1 calc R
C19 C 0.1668(4) 0.1347(4) 0.42598(19) 0.0717(16) Uani 1 1 d .
H19A H 0.1057 0.1245 0.4333 0.086 Uiso 1 1 calc R
C20 C 0.2193(5) 0.1135(4) 0.4675(2) 0.096(2) Uani 1 1 d .
H20A H 0.2030 0.1458 0.4930 0.144 Uiso 1 1 calc R
H20B H 0.2799 0.1204 0.4608 0.144 Uiso 1 1 calc R
H20C H 0.2085 0.0606 0.4753 0.144 Uiso 1 1 calc R
C21 C 0.1747(6) 0.2174(4) 0.4150(3) 0.109(3) Uani 1 1 d .
H21A H 0.1394 0.2293 0.3886 0.164 Uiso 1 1 calc R
H21B H 0.2343 0.2295 0.4083 0.164 Uiso 1 1 calc R
H21C H 0.1555 0.2474 0.4410 0.164 Uiso 1 1 calc R
C22 C -0.1635(3) 0.1057(3) 0.39513(15) 0.0499(11) Uani 1 1 d .
C23 C -0.2342(3) 0.0807(3) 0.37048(16) 0.0562(12) Uani 1 1 d .
C24 C -0.3014(3) 0.1314(4) 0.36335(19) 0.0673(15) Uani 1 1 d .
H24A H -0.3488 0.1149 0.3460 0.081 Uiso 1 1 calc R
C25 C -0.3023(3) 0.2031(4) 0.38004(19) 0.0704(16) Uani 1 1 d .
C26 C -0.2317(4) 0.2278(3) 0.40404(18) 0.0680(15) Uani 1 1 d .
H26A H -0.2307 0.2782 0.4151 0.082 Uiso 1 1 calc R
C27 C -0.1615(3) 0.1806(3) 0.41256(16) 0.0581(13) Uani 1 1 d .
C28 C -0.2398(3) 0.0005(3) 0.35264(18) 0.0647(14) Uani 1 1 d .
H28A H -0.1825 -0.0231 0.3564 0.078 Uiso 1 1 calc R
C29 C -0.2624(5) -0.0025(4) 0.3025(2) 0.0904(19) Uani 1 1 d .
H29A H -0.2207 0.0268 0.2851 0.136 Uiso 1 1 calc R
H29B H -0.3194 0.0187 0.2979 0.136 Uiso 1 1 calc R
H29C H -0.2617 -0.0551 0.2922 0.136 Uiso 1 1 calc R
C30 C -0.3036(4) -0.0461(4) 0.3804(2) 0.091(2) Uani 1 1 d .
H30A H -0.2877 -0.0445 0.4125 0.136 Uiso 1 1 calc R
H30B H -0.3029 -0.0986 0.3699 0.136 Uiso 1 1 calc R
H30C H -0.3609 -0.0252 0.3767 0.136 Uiso 1 1 calc R
C31 C -0.3774(4) 0.2567(5) 0.3726(3) 0.107(3) Uani 1 1 d .
H31A H -0.3453 0.3006 0.3854 0.128 Uiso 1 1 calc R
C32 C -0.4357(8) 0.2580(9) 0.4073(3) 0.225(8) Uani 1 1 d .
H32A H -0.4820 0.2929 0.3997 0.338 Uiso 1 1 calc R
H32B H -0.4076 0.2749 0.4353 0.338 Uiso 1 1 calc R
H32C H -0.4589 0.2072 0.4118 0.338 Uiso 1 1 calc R
C33 C -0.3803(6) 0.2895(6) 0.3291(3) 0.140(4) Uani 1 1 d .
H33A H -0.4305 0.3223 0.3268 0.209 Uiso 1 1 calc R
H33B H -0.3839 0.2497 0.3062 0.209 Uiso 1 1 calc R
H33C H -0.3287 0.3195 0.3241 0.209 Uiso 1 1 calc R
C34 C -0.0892(4) 0.2082(3) 0.44192(19) 0.0700(15) Uani 1 1 d .
H34A H -0.0409 0.1721 0.4378 0.084 Uiso 1 1 calc R
C35 C -0.0564(5) 0.2869(4) 0.4288(2) 0.095(2) Uani 1 1 d .
H35A H -0.0396 0.2870 0.3968 0.143 Uiso 1 1 calc R
H35B H -0.0070 0.2998 0.4477 0.143 Uiso 1 1 calc R
H35C H -0.1016 0.3242 0.4336 0.143 Uiso 1 1 calc R
C36 C -0.1158(5) 0.2042(5) 0.4916(2) 0.100(2) Uani 1 1 d .
H36A H -0.1363 0.1533 0.4986 0.150 Uiso 1 1 calc R
H36B H -0.1615 0.2407 0.4973 0.150 Uiso 1 1 calc R
H36C H -0.0668 0.2161 0.5109 0.150 Uiso 1 1 calc R
C37 C -0.1005(5) 0.3364(4) 0.2567(4) 0.112(3) Uani 1 1 d .
H37A H -0.0852 0.3906 0.2616 0.134 Uiso 1 1 calc R
C38 C -0.1195(4) 0.3040(5) 0.2160(2) 0.087(2) Uani 1 1 d .
H38A H -0.1175 0.3304 0.1860 0.104 Uiso 1 1 calc R
C39 C 0.1533(4) 0.2359(5) 0.2770(3) 0.088(2) Uani 1 1 d .
H39A H 0.1777 0.2026 0.3011 0.106 Uiso 1 1 calc R
C40 C 0.1565(4) 0.2215(5) 0.2307(4) 0.104(3) Uani 1 1 d .
H40A H 0.1850 0.1778 0.2156 0.125 Uiso 1 1 calc R
C41 C 0.1241(5) 0.2858(7) 0.2096(2) 0.106(3) Uani 1 1 d .
H41A H 0.1270 0.2970 0.1764 0.127 Uiso 1 1 calc R

loop_
_atom_site_aniso_label
_atom_site_aniso_U_11
_atom_site_aniso_U_22
_atom_site_aniso_U_33
_atom_site_aniso_U_23
_atom_site_aniso_U_13
_atom_site_aniso_U_12
In1 0.0494(2) 0.0478(2) 0.04241(18) 0.00430(12) 0.00208(15) -0.00010(18)
Zr1 0.0495(3) 0.0431(3) 0.0390(3) 0.000 0.0042(3) 0.000
C1 0.044(3) 0.049(2) 0.045(2) 0.0018(19) 0.0018(19) -0.001(2)
C2 0.047(3) 0.048(3) 0.046(2) 0.000(2) -0.0008(19) 0.001(2)
C3 0.051(3) 0.058(3) 0.058(3) 0.009(2) -0.004(2) 0.008(3)
C4 0.053(3) 0.064(3) 0.059(3) 0.016(3) 0.005(2) 0.003(3)
C5 0.047(3) 0.060(3) 0.056(3) 0.012(2) 0.009(2) 0.003(2)
C6 0.043(3) 0.054(3) 0.046(2) 0.002(2) 0.002(2) 0.001(2)
C7 0.041(2) 0.056(3) 0.050(2) 0.005(2) -0.004(2) 0.004(2)
C8 0.044(3) 0.065(3) 0.056(3) 0.000(2) -0.002(2) 0.007(2)
C9 0.047(3) 0.088(4) 0.066(3) -0.010(3) 0.001(3) 0.006(3)
C10 0.048(3) 0.101(5) 0.069(3) 0.003(3) 0.009(3) 0.003(3)
C11 0.056(3) 0.079(4) 0.082(4) 0.002(3) -0.004(3) -0.015(3)
C12 0.048(3) 0.069(3) 0.060(3) 0.000(3) 0.000(2) -0.003(3)
C13 0.053(3) 0.072(4) 0.083(4) -0.022(3) 0.008(3) -0.001(3)
C14 0.100(5) 0.070(4) 0.118(5) -0.009(4) 0.008(4) 0.007(4)
C15 0.088(5) 0.110(5) 0.092(5) -0.036(4) -0.003(4) -0.011(4)
C16 0.061(4) 0.131(7) 0.102(5) -0.014(5) 0.018(4) -0.016(4)
C17 0.123(7) 0.129(8) 0.202(11) -0.041(7) 0.100(7) -0.039(6)
C18 0.044(4) 0.264(15) 0.227(12) -0.050(11) 0.013(6) 0.000(7)
C19 0.058(3) 0.083(4) 0.074(4) -0.021(3) 0.005(3) -0.014(3)
C20 0.110(6) 0.114(6) 0.064(4) -0.004(4) 0.008(4) -0.021(5)
C21 0.156(8) 0.078(5) 0.093(5) -0.018(4) 0.003(5) 0.000(5)
C22 0.043(3) 0.057(3) 0.050(3) 0.011(2) 0.009(2) 0.004(2)
C23 0.042(3) 0.072(3) 0.055(3) 0.009(3) 0.004(2) 0.002(3)
C24 0.050(3) 0.083(4) 0.070(3) 0.016(3) 0.000(3) 0.008(3)
C25 0.048(3) 0.095(5) 0.068(3) 0.025(3) 0.013(3) 0.021(3)
C26 0.074(4) 0.064(3) 0.066(3) 0.013(3) 0.018(3) 0.023(3)
C27 0.059(3) 0.061(3) 0.054(3) 0.009(2) 0.006(2) 0.013(3)
C28 0.047(3) 0.072(4) 0.075(3) 0.005(3) -0.006(3) -0.004(3)
C29 0.098(5) 0.094(5) 0.079(4) -0.005(4) -0.014(4) -0.016(4)
C30 0.079(4) 0.085(4) 0.108(5) 0.024(4) -0.006(4) -0.011(4)
C31 0.078(4) 0.134(6) 0.109(5) 0.048(5) 0.027(4) 0.054(5)
C32 0.195(11) 0.379(19) 0.101(6) 0.020(9) 0.026(7) 0.226(13)
C33 0.113(7) 0.158(8) 0.148(7) 0.072(7) 0.013(5) 0.067(6)
C34 0.074(4) 0.064(3) 0.072(3) -0.010(3) -0.009(3) 0.013(3)
C35 0.116(6) 0.076(4) 0.095(5) -0.006(4) -0.016(4) -0.010(4)
C36 0.118(6) 0.110(6) 0.072(4) 0.004(4) -0.019(4) 0.014(5)
C37 0.091(5) 0.062(4) 0.181(10) -0.026(5) -0.002(6) 0.033(4)
C38 0.072(4) 0.105(6) 0.082(4) 0.036(4) 0.004(3) 0.019(4)
C39 0.051(4) 0.115(6) 0.099(5) 0.029(5) -0.012(3) -0.021(4)
C40 0.053(4) 0.105(6) 0.153(8) -0.047(6) 0.026(4) -0.016(4)
C41 0.082(5) 0.173(9) 0.063(4) 0.010(5) 0.014(4) -0.066(6)

loop_
_atom_type_symbol
_atom_type_description
_atom_type_scat_dispersion_real
_atom_type_scat_dispersion_imag
_atom_type_scat_source
C C 0.0033 0.0016 'International Tables Vol C Tables 4.2.6.8 and 6.1.1.4'
H H 0.0000 0.0000 'International Tables Vol C Tables 4.2.6.8 and 6.1.1.4'
Zr Zr -2.9673 0.5597 'International Tables Vol C Tables 4.2.6.8 and 6.1.1.4'
In In -0.7276 1.3100 'International Tables Vol C Tables 4.2.6.8 and 6.1.1.4'

loop_
_geom_angle_atom_site_label_1
_geom_angle_atom_site_label_2
_geom_angle_atom_site_label_3
_geom_angle
_geom_angle_site_symmetry_1
_geom_angle_site_symmetry_3
C1 In1 Zr1 171.33(12) . .
C37 Zr1 C37 81.9(4) 3 .
C37 Zr1 C41 105.5(4) 3 3
C37 Zr1 C41 33.0(3) . 3
C37 Zr1 C41 33.0(3) 3 .
C37 Zr1 C41 105.5(4) . .
C41 Zr1 C41 135.5(6) 3 .
C37 Zr1 C38 32.4(3) 3 3
C37 Zr1 C38 94.4(3) . 3
C41 Zr1 C38 102.1(3) 3 3
C41 Zr1 C38 53.5(2) . 3
C37 Zr1 C38 94.4(3) 3 .
C37 Zr1 C38 32.4(3) . .
C41 Zr1 C38 53.5(2) 3 .
C41 Zr1 C38 102.1(3) . .
C38 Zr1 C38 118.9(4) 3 .
C37 Zr1 C40 53.9(3) 3 .
C37 Zr1 C40 135.3(3) . .
C41 Zr1 C40 154.9(3) 3 .
C41 Zr1 C40 32.4(3) . .
C38 Zr1 C40 52.8(2) 3 .
C38 Zr1 C40 133.4(3) . .
C37 Zr1 C40 135.3(3) 3 3
C37 Zr1 C40 53.9(3) . 3
C41 Zr1 C40 32.4(3) 3 3
C41 Zr1 C40 154.9(3) . 3
C38 Zr1 C40 133.4(3) 3 3
C38 Zr1 C40 52.8(2) . 3
C40 Zr1 C40 170.7(4) . 3
C37 Zr1 C39 125.2(3) 3 3
C37 Zr1 C39 52.7(3) . 3
C41 Zr1 C39 52.8(3) 3 3
C41 Zr1 C39 126.1(3) . 3
C38 Zr1 C39 147.0(3) 3 3
C38 Zr1 C39 30.9(2) . 3
C40 Zr1 C39 148.5(3) . 3
C40 Zr1 C39 31.9(3) 3 3
C37 Zr1 C39 52.7(3) 3 .
C37 Zr1 C39 125.2(3) . .
C41 Zr1 C39 126.1(3) 3 .
C41 Zr1 C39 52.8(3) . .
C38 Zr1 C39 30.9(2) 3 .
C38 Zr1 C39 147.0(3) . .
C40 Zr1 C39 31.9(3) . .
C40 Zr1 C39 148.5(3) 3 .
C39 Zr1 C39 177.8(4) 3 .
C37 Zr1 In1 125.2(2) 3 .
C37 Zr1 In1 116.1(3) . .
C41 Zr1 In1 83.6(2) 3 .
C41 Zr1 In1 128.4(3) . .
C38 Zr1 In1 92.9(2) 3 .
C38 Zr1 In1 129.37(16) . .
C40 Zr1 In1 97.0(3) . .
C40 Zr1 In1 76.63(18) 3 .
C39 Zr1 In1 103.6(2) 3 .
C39 Zr1 In1 77.95(16) . .
C37 Zr1 In1 116.1(3) 3 3
C37 Zr1 In1 125.2(2) . 3
C41 Zr1 In1 128.4(3) 3 3
C41 Zr1 In1 83.6(2) . 3
C38 Zr1 In1 129.37(16) 3 3
C38 Zr1 In1 92.9(2) . 3
C40 Zr1 In1 76.63(18) . 3
C40 Zr1 In1 97.0(3) 3 3
C39 Zr1 In1 77.95(15) 3 3
C39 Zr1 In1 103.6(2) . 3
In1 Zr1 In1 95.37(2) . 3
C2 C1 C6 118.7(4) . .
C2 C1 In1 120.2(3) . .
C6 C1 In1 121.1(3) . .
C1 C2 C3 120.9(4) . .
C1 C2 C7 118.6(4) . .
C3 C2 C7 120.4(4) . .
C4 C3 C2 120.4(5) . .
C3 C4 C5 120.0(5) . .
C6 C5 C4 120.6(4) . .
C5 C6 C1 119.3(4) . .
C5 C6 C22 119.4(4) . .
C1 C6 C22 121.2(4) . .
C12 C7 C8 119.2(4) . .
C12 C7 C2 120.0(4) . .
C8 C7 C2 120.8(4) . .
C9 C8 C7 119.7(5) . .
C9 C8 C13 119.7(5) . .
C7 C8 C13 120.6(4) . .
C10 C9 C8 121.4(5) . .
C9 C10 C11 118.2(5) . .
C9 C10 C16 120.0(6) . .
C11 C10 C16 121.9(6) . .
C12 C11 C10 122.7(6) . .
C11 C12 C7 118.9(5) . .
C11 C12 C19 120.3(5) . .
C7 C12 C19 120.7(4) . .
C8 C13 C15 113.2(5) . .
C8 C13 C14 108.9(5) . .
C15 C13 C14 109.9(5) . .
C18 C16 C10 113.3(7) . .
C18 C16 C17 118.7(8) . .
C10 C16 C17 110.2(6) . .
C21 C19 C12 113.4(5) . .
C21 C19 C20 111.6(6) . .
C12 C19 C20 109.0(5) . .
C23 C22 C27 120.0(5) . .
C23 C22 C6 120.5(5) . .
C27 C22 C6 119.4(4) . .
C22 C23 C24 118.2(5) . .
C22 C23 C28 121.5(5) . .
C24 C23 C28 120.3(5) . .
C25 C24 C23 123.5(6) . .
C24 C25 C26 118.1(5) . .
C24 C25 C31 122.3(7) . .
C26 C25 C31 119.6(7) . .
C27 C26 C25 122.0(6) . .
C26 C27 C22 118.2(5) . .
C26 C27 C34 119.9(5) . .
C22 C27 C34 121.8(5) . .
C23 C28 C30 110.9(5) . .
C23 C28 C29 112.6(5) . .
C30 C28 C29 110.4(5) . .
C32 C31 C33 130.6(7) . .
C32 C31 C25 114.6(6) . .
C33 C31 C25 114.3(6) . .
C27 C34 C35 113.7(5) . .
C27 C34 C36 109.3(5) . .
C35 C34 C36 112.0(5) . .
C41 C37 C38 107.5(7) 3 .
C41 C37 Zr1 75.2(4) 3 .
C38 C37 Zr1 75.7(4) . .
C39 C38 C37 109.3(7) 3 .
C39 C38 Zr1 77.2(4) 3 .
C37 C38 Zr1 71.9(4) . .
C38 C39 C40 109.4(7) 3 .
C38 C39 Zr1 71.9(4) 3 .
C40 C39 Zr1 73.9(4) . .
C41 C40 C39 106.1(7) . .
C41 C40 Zr1 71.4(4) . .
C39 C40 Zr1 74.3(4) . .
C37 C41 C40 107.7(7) 3 .
C37 C41 Zr1 71.8(4) 3 .
C40 C41 Zr1 76.3(4) . .

loop_
_geom_bond_atom_site_label_1
_geom_bond_atom_site_label_2
_geom_bond_distance
_geom_bond_site_symmetry_2
In1 C1 2.204(4) .
In1 Zr1 2.7916(5) .
Zr1 C37 2.424(6) 3
Zr1 C37 2.424(6) .
Zr1 C41 2.468(6) 3
Zr1 C41 2.468(6) .
Zr1 C38 2.471(6) 3
Zr1 C38 2.471(6) .
Zr1 C40 2.530(7) .
Zr1 C40 2.530(7) 3
Zr1 C39 2.535(6) 3
Zr1 C39 2.535(6) .
Zr1 In1 2.7916(5) 3
C1 C2 1.402(6) .
C1 C6 1.412(6) .
C2 C3 1.374(6) .
C2 C7 1.499(6) .
C3 C4 1.385(7) .
C4 C5 1.380(7) .
C5 C6 1.401(6) .
C6 C22 1.495(6) .
C7 C12 1.406(7) .
C7 C8 1.414(7) .
C8 C9 1.396(7) .
C8 C13 1.524(8) .
C9 C10 1.393(8) .
C10 C11 1.378(8) .
C10 C16 1.527(8) .
C11 C12 1.398(7) .
C12 C19 1.536(8) .
C13 C15 1.520(8) .
C13 C14 1.529(9) .
C16 C18 1.438(12) .
C16 C17 1.514(12) .
C19 C21 1.506(9) .
C19 C20 1.523(9) .
C22 C23 1.398(7) .
C22 C27 1.423(7) .
C23 C24 1.401(7) .
C23 C28 1.518(8) .
C24 C25 1.363(8) .
C25 C26 1.386(8) .
C25 C31 1.530(8) .
C26 C27 1.406(7) .
C27 C34 1.508(8) .
C28 C30 1.536(8) .
C28 C29 1.522(8) .
C31 C32 1.373(11) .
C31 C33 1.409(10) .
C34 C35 1.537(9) .
C34 C36 1.526(8) .
C37 C41 1.389(12) 3
C37 C38 1.366(11) .
C38 C39 1.334(10) 3
C39 C38 1.334(10) 3
C39 C40 1.390(11) .
C40 C41 1.394(12) .
C41 C37 1.389(12) 3
